data_4307190
loop_
_publ_author_name
'Xi-He Huang'
'Tian-Lu Sheng'
'Sheng-Chang Xiang'
'Rui-Biao Fu'
'Sheng-Min Hu'
'Ya-Min Li'
'Xin-Tao Wu'

_publ_section_title
;
{[Cu(mtz)]3(CuI)}n: An Unprecedented Non-interpenetrated
(123)(122.14)3 Network with Triple-Stranded Helices
;
_journal_name_full 'Inorganic Chemistry'
_journal_page_first 497
_journal_page_last 500
_journal_paper_doi 10.1021/ic0617341
_journal_volume 46
_journal_year 2007
_chemical_formula_sum 'C12 H18 Cu4 I N9'
_chemical_formula_weight 669.41
_chemical_name_systematic
; 
 ? 
;
_space_group_IT_number 173
_symmetry_cell_setting hexagonal
_symmetry_space_group_name_Hall 'P 6c'
_symmetry_space_group_name_H-M 'P 63'
_atom_sites_solution_hydrogens geom
_atom_sites_solution_primary direct
_atom_sites_solution_secondary difmap
_audit_creation_method SHELXL-97
_cell_angle_alpha 90.00
_cell_angle_beta 90.00
_cell_angle_gamma 120.00
_cell_formula_units_Z 2
_cell_length_a 11.784(4)
_cell_length_b 11.784(4)
_cell_length_c 8.527(4)
_cell_measurement_temperature 298(2)
_cell_volume 1025.4(7)
_computing_cell_refinement 'Nonius CAD4 software'
_computing_data_collection 'Nonius CAD4 software'
_computing_data_reduction 'XCAD (P.McArdle, 2000)'
_computing_molecular_graphics 'ORTEX (P.McArdle, 1995)'
_computing_publication_material 'SHELXL-97/2 (Sheldrick,1997)'
_computing_structure_refinement 'SHELXL-97 (Sheldrick, 1997)'
_computing_structure_solution 'SHELXS-97 (Sheldrick, 1990)'
_diffrn_ambient_temperature 298(2)
_diffrn_measured_fraction_theta_full 0.998
_diffrn_measured_fraction_theta_max 0.998
_diffrn_measurement_device_type '4-circle diffractometer'
_diffrn_measurement_method 'scintillation counter'
_diffrn_radiation_monochromator graphite
_diffrn_radiation_source 'fine-focus sealed tube'
_diffrn_radiation_type MoK\a
_diffrn_radiation_wavelength 0.71073
_diffrn_reflns_av_R_equivalents 0.0365
_diffrn_reflns_av_sigmaI/netI 0.0233
_diffrn_reflns_limit_h_max 14
_diffrn_reflns_limit_h_min -15
_diffrn_reflns_limit_k_max 15
_diffrn_reflns_limit_k_min -15
_diffrn_reflns_limit_l_max 11
_diffrn_reflns_limit_l_min -11
_diffrn_reflns_number 10074
_diffrn_reflns_theta_full 27.43
_diffrn_reflns_theta_max 27.43
_diffrn_reflns_theta_min 3.11
_diffrn_standards_decay_% 0
_diffrn_standards_interval_count 0
_diffrn_standards_interval_time .
_diffrn_standards_number 0
_exptl_absorpt_coefficient_mu 5.612
_exptl_absorpt_correction_T_max 0.8067
_exptl_absorpt_correction_T_min 0.7294
_exptl_absorpt_correction_type none
_exptl_crystal_colour 'pale yellow'
_exptl_crystal_density_diffrn 2.168
_exptl_crystal_density_meas ?
_exptl_crystal_density_method 'not measured'
_exptl_crystal_description 'hexagonal prism'
_exptl_crystal_F_000 644
_exptl_crystal_size_max 0.06
_exptl_crystal_size_mid 0.04
_exptl_crystal_size_min 0.04
_refine_diff_density_max 0.249
_refine_diff_density_min -0.445
_refine_diff_density_rms 0.067
_refine_ls_abs_structure_details 'Flack H D (1983), Acta Cryst. A39, 876-881'
_refine_ls_abs_structure_Flack 0.00(2)
_refine_ls_extinction_method none
_refine_ls_goodness_of_fit_ref 1.050
_refine_ls_hydrogen_treatment constr
_refine_ls_matrix_type full
_refine_ls_number_parameters 79
_refine_ls_number_reflns 1566
_refine_ls_number_restraints 1
_refine_ls_restrained_S_all 1.050
_refine_ls_R_factor_all 0.0218
_refine_ls_R_factor_gt 0.0215
_refine_ls_shift/su_max 0.000
_refine_ls_shift/su_mean 0.000
_refine_ls_structure_factor_coef Fsqd
_refine_ls_weighting_details 'calc w=1/[\s^2^(Fo^2^)+(0.0346P)^2^+0.4671P] where P=(Fo^2^+2Fc^2^)/3'
_refine_ls_weighting_scheme calc
_refine_ls_wR_factor_gt 0.0546
_refine_ls_wR_factor_ref 0.0548
_reflns_number_gt 1543
_reflns_number_total 1566
_reflns_threshold_expression >2sigma(I)
_cod_data_source_file ic0617341si20061113_082339.cif
_cod_data_source_block a
_cod_depositor_comments
;
The following automatic conversions were performed:
'_symmetry_cell_setting' value 'Hexagonal' changed to 'hexagonal'
according to '/home/saulius/struct/CIF-dictionaries/cif_core.dic'
dictionary named 'cif_core.dic' version 2.4.1 from 2010-06-29.

Automatic conversion script
Id: cif_fix_enum 1527 2010-12-29 10:47:43Z saulius 

The following automatic conversions were performed:

'_exptl_crystal_density_meas' value 'none' was changed to '?' - the
value is perceived as not measured.

Automatic conversion script
Id: cif_fix_values 3008 2015-01-20 13:52:24Z robertas 
;
_cod_original_cell_volume 1025.5(7)
_cod_database_code 4307190

loop_
_symmetry_equiv_pos_as_xyz
'x, y, z'
'-y, x-y, z'
'-x+y, -x, z'
'-x, -y, z+1/2'
'y, -x+y, z+1/2'
'x-y, x, z+1/2'

loop_
_atom_site_label
_atom_site_type_symbol
_atom_site_fract_x
_atom_site_fract_y
_atom_site_fract_z
_atom_site_U_iso_or_equiv
_atom_site_adp_type
_atom_site_occupancy
_atom_site_symmetry_multiplicity
_atom_site_calc_flag
_atom_site_refinement_flags
_atom_site_disorder_assembly
_atom_site_disorder_group
Cu1 Cu 0.3333 0.6667 0.39442(8) 0.02563(16) Uani 1 3 d S . .
Cu2 Cu 0.23903(4) 0.39384(4) 0.17817(6) 0.03418(12) Uani 1 1 d . . .
I1 I 0.3333 0.6667 0.07216(3) 0.02788(10) Uani 1 3 d S . .
N1 N 0.1735(3) 0.4925(3) 0.4443(3) 0.0226(5) Uani 1 1 d . . .
N2 N 0.1342(2) 0.3849(2) 0.3500(3) 0.0246(5) Uani 1 1 d . . .
N3 N -0.0113(2) 0.3301(3) 0.5395(3) 0.0256(5) Uani 1 1 d . . .
C1 C 0.0232(3) 0.2895(3) 0.4104(4) 0.0253(6) Uani 1 1 d . . .
C2 C -0.0561(4) 0.1572(4) 0.3389(6) 0.0521(11) Uani 1 1 d . . .
H2A H -0.0118 0.1507 0.2477 0.078 Uiso 1 1 calc R . .
H2B H -0.1404 0.1441 0.3092 0.078 Uiso 1 1 calc R . .
H2C H -0.0671 0.0915 0.4136 0.078 Uiso 1 1 calc R . .
C3 C 0.0854(3) 0.4571(3) 0.5567(4) 0.0265(6) Uani 1 1 d . . .
C4 C 0.0899(4) 0.5440(4) 0.6840(5) 0.0522(10) Uani 1 1 d . . .
H4A H 0.1668 0.6287 0.6723 0.078 Uiso 1 1 calc R . .
H4B H 0.0928 0.5072 0.7834 0.078 Uiso 1 1 calc R . .
H4C H 0.0133 0.5527 0.6792 0.078 Uiso 1 1 calc R . .

loop_
_atom_site_aniso_label
_atom_site_aniso_U_11
_atom_site_aniso_U_22
_atom_site_aniso_U_33
_atom_site_aniso_U_23
_atom_site_aniso_U_13
_atom_site_aniso_U_12
Cu1 0.0237(2) 0.0237(2) 0.0296(4) 0.000 0.000 0.01183(11)
Cu2 0.02925(19) 0.0450(2) 0.0305(2) -0.00953(17) 0.00816(16) 0.02020(17)
I1 0.03177(12) 0.03177(12) 0.02010(15) 0.000 0.000 0.01589(6)
N1 0.0214(11) 0.0222(11) 0.0228(11) -0.0011(9) 0.0049(9) 0.0099(10)
N2 0.0238(12) 0.0250(12) 0.0257(13) -0.0022(10) 0.0060(10) 0.0127(10)
N3 0.0236(11) 0.0274(12) 0.0251(13) 0.0069(10) 0.0093(9) 0.0123(10)
C1 0.0222(14) 0.0210(14) 0.0305(17) 0.0027(11) 0.0064(11) 0.0092(12)
C2 0.046(2) 0.0268(17) 0.068(3) -0.0111(19) 0.014(2) 0.0069(16)
C3 0.0266(13) 0.0290(13) 0.0237(14) 0.0006(13) 0.0058(13) 0.0137(11)
C4 0.048(2) 0.053(2) 0.041(2) -0.0168(19) 0.0148(17) 0.0141(18)

loop_
_atom_type_symbol
_atom_type_description
_atom_type_scat_dispersion_real
_atom_type_scat_dispersion_imag
_atom_type_scat_source
C C 0.0033 0.0016 'International Tables Vol C Tables 4.2.6.8 and 6.1.1.4'
H H 0.0000 0.0000 'International Tables Vol C Tables 4.2.6.8 and 6.1.1.4'
N N 0.0061 0.0033 'International Tables Vol C Tables 4.2.6.8 and 6.1.1.4'
Cu Cu 0.3201 1.2651 'International Tables Vol C Tables 4.2.6.8 and 6.1.1.4'
I I -0.4742 1.8119 'International Tables Vol C Tables 4.2.6.8 and 6.1.1.4'

loop_
_geom_angle_atom_site_label_1
_geom_angle_atom_site_label_2
_geom_angle_atom_site_label_3
_geom_angle
_geom_angle_site_symmetry_1
_geom_angle_site_symmetry_3
_geom_angle_publ_flag
N1 Cu1 N1 115.68(5) 3_565 . ?
N1 Cu1 N1 115.68(5) 3_565 2_665 ?
N1 Cu1 N1 115.68(5) . 2_665 ?
N1 Cu1 I1 102.17(8) 3_565 . ?
N1 Cu1 I1 102.17(8) . . ?
N1 Cu1 I1 102.17(8) 2_665 . ?
N2 Cu2 N3 158.19(12) . 5_554 ?
N2 Cu2 I1 100.20(8) . . ?
N3 Cu2 I1 101.33(8) 5_554 . ?
Cu1 I1 Cu2 72.276(14) . 3_565 ?
Cu1 I1 Cu2 72.276(14) . 2_665 ?
Cu2 I1 Cu2 111.161(13) 3_565 2_665 ?
Cu1 I1 Cu2 72.276(14) . . ?
Cu2 I1 Cu2 111.161(13) 3_565 . ?
Cu2 I1 Cu2 111.161(13) 2_665 . ?
C3 N1 N2 106.6(2) . . ?
C3 N1 Cu1 131.4(2) . . ?
N2 N1 Cu1 121.87(19) . . ?
C1 N2 N1 106.8(2) . . ?
C1 N2 Cu2 133.5(2) . . ?
N1 N2 Cu2 119.70(19) . . ?
C1 N3 C3 104.1(2) . . ?
C1 N3 Cu2 130.8(2) . 6 ?
C3 N3 Cu2 125.1(2) . 6 ?
N2 C1 N3 111.2(3) . . ?
N2 C1 C2 124.3(3) . . ?
N3 C1 C2 124.5(3) . . ?
N1 C3 N3 111.3(3) . . ?
N1 C3 C4 124.5(3) . . ?
N3 C3 C4 124.2(3) . . ?

loop_
_geom_bond_atom_site_label_1
_geom_bond_atom_site_label_2
_geom_bond_distance
_geom_bond_site_symmetry_2
_geom_bond_publ_flag
Cu1 N1 2.019(3) 3_565 ?
Cu1 N1 2.019(3) . ?
Cu1 N1 2.019(3) 2_665 ?
Cu1 I1 2.7478(14) . ?
Cu2 N2 1.885(3) . ?
Cu2 N3 1.896(2) 5_554 ?
Cu2 I1 2.9691(10) . ?
I1 Cu2 2.9691(10) 3_565 ?
I1 Cu2 2.9691(10) 2_665 ?
N1 C3 1.318(4) . ?
N1 N2 1.371(4) . ?
N2 C1 1.331(4) . ?
N3 C1 1.342(4) . ?
N3 C3 1.361(4) . ?
N3 Cu2 1.896(2) 6 ?
C1 C2 1.489(5) . ?
C3 C4 1.476(5) . ?
